data_7013654
loop_
_publ_author_name
'van der Vlugt, Jarl Ivar'
'Sablong, Rafael'
'Mills, Allison M.'
'Kooijman, Huub'
'Spek, Anthony L.'
'Meetsma, Auke'
'Vogt, Dieter'

_publ_section_title
;
 Coordination chemistry and X-ray studies with novel sterically
 constrained diphosphonite ligands
;
_journal_issue 24
_journal_name_full 'Dalton Transactions'
_journal_page_first 4690
_journal_paper_doi 10.1039/b311328k
_journal_year 2003
_chemical_formula_moiety 'C55 H63 Cl O5 P2 Pd'
_chemical_formula_sum 'C55 H63 Cl O5 P2 Pd'
_chemical_formula_weight 1007.86
_chemical_name_systematic
;
4,5-bis{di(2-tert-butyl)-phosphonito)}-9,9-dimethylxanthene-chloropallad
ium(II)
;
_space_group_IT_number 14
_symmetry_cell_setting monoclinic
_symmetry_space_group_name_Hall '-P 2ybc'
_symmetry_space_group_name_H-M 'P 1 21/c 1'
_atom_sites_solution_hydrogens geom
_atom_sites_solution_primary isomor
_atom_sites_solution_secondary difmap
_audit_creation_method SHELXL97
_cell_angle_alpha 90.00
_cell_angle_beta 108.5200(6)
_cell_angle_gamma 90.00
_cell_formula_units_Z 4
_cell_length_a 9.4543(1)
_cell_length_b 26.6986(3)
_cell_length_c 21.5052(2)
_cell_measurement_reflns_used 48439
_cell_measurement_temperature 150(2)
_cell_measurement_theta_max 27.48
_cell_measurement_theta_min 1.02
_cell_volume 5147.15(9)
_computing_cell_refinement 'HKL2000 (Otwinowski & Minor, 1997)'
_computing_data_collection 'Nonius COLLECT (Nonius, 1998)'
_computing_data_reduction 'HKL2000 (Otwinowski & Minor, 1997)'
_computing_molecular_graphics 'PLATON (Spek, 2003)'
_computing_publication_material 'PLATON (Spek, 2003)'
_computing_structure_refinement 'SHELXL97 (Sheldrick, 1997)'
_computing_structure_solution 'from coordinates of isostructural Pd analogue (s2700a)'
_diffrn_ambient_temperature 150(2)
_diffrn_measured_fraction_theta_full 0.996
_diffrn_measured_fraction_theta_max 0.996
_diffrn_measurement_device_type 'Nonius KappaCCD'
_diffrn_measurement_method '\f + \w scans'
_diffrn_radiation_monochromator graphite
_diffrn_radiation_source 'rotating anode'
_diffrn_radiation_type MoK\a
_diffrn_radiation_wavelength 0.71073
_diffrn_reflns_av_R_equivalents 0.0598
_diffrn_reflns_av_sigmaI/netI 0.0537
_diffrn_reflns_limit_h_max 11
_diffrn_reflns_limit_h_min -11
_diffrn_reflns_limit_k_max 32
_diffrn_reflns_limit_k_min -32
_diffrn_reflns_limit_l_max 26
_diffrn_reflns_limit_l_min -23
_diffrn_reflns_number 45983
_diffrn_reflns_theta_full 26.00
_diffrn_reflns_theta_max 26.00
_diffrn_reflns_theta_min 1.26
_exptl_absorpt_coefficient_mu 0.520
_exptl_absorpt_correction_T_max 0.9898
_exptl_absorpt_correction_T_min 0.9113
_exptl_absorpt_correction_type multi-scan
_exptl_absorpt_process_details 'MULABS in PLATON (Spek, 2003)'
_exptl_crystal_colour colourless
_exptl_crystal_density_diffrn 1.301
_exptl_crystal_density_method 'not measured'
_exptl_crystal_description plate
_exptl_crystal_F_000 2104
_exptl_crystal_preparation 'recrystallized from dichloromethane/acetonitrile'
_exptl_crystal_size_max 0.36
_exptl_crystal_size_mid 0.12
_exptl_crystal_size_min 0.03
_refine_diff_density_max 0.560
_refine_diff_density_min -0.426
_refine_diff_density_rms 0.066
_refine_ls_extinction_method none
_refine_ls_goodness_of_fit_ref 1.005
_refine_ls_hydrogen_treatment constr
_refine_ls_matrix_type full
_refine_ls_number_parameters 577
_refine_ls_number_reflns 10085
_refine_ls_number_restraints 0
_refine_ls_restrained_S_all 1.005
_refine_ls_R_factor_all 0.0569
_refine_ls_R_factor_gt 0.0355
_refine_ls_shift/su_max 0.003
_refine_ls_shift/su_mean 0.000
_refine_ls_structure_factor_coef Fsqd
_refine_ls_weighting_details 'calc w==1/[\s^2^(Fo^2^)+(0.0262P)^2^+3.5153P] where P==(Fo^2^+2Fc^2^)/3'
_refine_ls_weighting_scheme calc
_refine_ls_wR_factor_gt 0.0709
_refine_ls_wR_factor_ref 0.0774
_reflns_number_gt 7774
_reflns_number_total 10085
_reflns_threshold_expression I>2\s(I)
_cod_data_source_file b311328k.txt
_cod_data_source_block 3
_cod_original_cell_volume 5147.16(9)
_cod_original_sg_symbol_H-M 'P 21/c'
_cod_database_code 7013654

loop_
_symmetry_equiv_pos_as_xyz
'x, y, z'
'-x, y+1/2, -z+1/2'
'-x, -y, -z'
'x, -y-1/2, z-1/2'

loop_
_atom_site_label
_atom_site_type_symbol
_atom_site_fract_x
_atom_site_fract_y
_atom_site_fract_z
_atom_site_U_iso_or_equiv
_atom_site_adp_type
_atom_site_occupancy
_atom_site_symmetry_multiplicity
_atom_site_calc_flag
_atom_site_refinement_flags
_atom_site_disorder_assembly
_atom_site_disorder_group
Pd1 Pd 0.225217(18) 0.229431(7) 0.427851(9) 0.01599(6) Uani 1 1 d . . .
Cl1 Cl 0.10478(7) 0.19912(3) 0.32204(3) 0.02435(15) Uani 1 1 d . . .
P1 P 0.32244(6) 0.14454(3) 0.45326(3) 0.01719(14) Uani 1 1 d . . .
P2 P 0.33657(6) 0.27207(3) 0.51846(3) 0.01675(14) Uani 1 1 d . . .
O1 O 0.26637(17) 0.10303(7) 0.39565(8) 0.0227(4) Uani 1 1 d . . .
O2 O 0.49898(16) 0.13880(7) 0.46562(8) 0.0208(4) Uani 1 1 d . . .
O3 O 0.29351(18) 0.33045(6) 0.50555(8) 0.0226(4) Uani 1 1 d . . .
O4 O 0.51574(16) 0.27454(6) 0.54805(8) 0.0192(4) Uani 1 1 d . . .
O5 O 0.40055(16) 0.18096(6) 0.58647(8) 0.0176(4) Uani 1 1 d . . .
C1 C 0.3113(2) 0.10858(10) 0.52378(12) 0.0192(6) Uani 1 1 d . . .
C2 C 0.3467(2) 0.13242(9) 0.58411(12) 0.0185(5) Uani 1 1 d . . .
C3 C 0.3275(3) 0.11167(10) 0.64042(13) 0.0229(6) Uani 1 1 d . . .
C4 C 0.2693(3) 0.06329(11) 0.63398(14) 0.0298(7) Uani 1 1 d . . .
H4 H 0.2511 0.0478 0.6705 0.036 Uiso 1 1 calc R . .
C5 C 0.2372(3) 0.03727(11) 0.57488(14) 0.0311(7) Uani 1 1 d . . .
H5 H 0.2003 0.0040 0.5720 0.037 Uiso 1 1 calc R . .
C6 C 0.2584(3) 0.05940(10) 0.52029(13) 0.0261(6) Uani 1 1 d . . .
H6 H 0.2371 0.0412 0.4804 0.031 Uiso 1 1 calc R . .
C7 C 0.2991(2) 0.25980(9) 0.59447(12) 0.0186(6) Uani 1 1 d . . .
C8 C 0.3388(2) 0.21312(9) 0.62199(12) 0.0169(5) Uani 1 1 d . . .
C9 C 0.3184(3) 0.19715(10) 0.67987(12) 0.0213(6) Uani 1 1 d . . .
C10 C 0.2541(3) 0.23146(11) 0.71140(12) 0.0256(6) Uani 1 1 d . . .
H10 H 0.2378 0.2223 0.7513 0.031 Uiso 1 1 calc R . .
C11 C 0.2131(3) 0.27904(11) 0.68543(13) 0.0289(7) Uani 1 1 d . . .
H11 H 0.1703 0.3020 0.7081 0.035 Uiso 1 1 calc R . .
C12 C 0.2338(3) 0.29356(11) 0.62687(13) 0.0257(6) Uani 1 1 d . . .
H12 H 0.2040 0.3259 0.6091 0.031 Uiso 1 1 calc R . .
C13 C 0.3694(3) 0.14389(11) 0.70243(13) 0.0268(6) Uani 1 1 d . . .
C14 C 0.3009(4) 0.12448(12) 0.75364(15) 0.0435(8) Uani 1 1 d . . .
H14A H 0.3311 0.1462 0.7923 0.065 Uiso 1 1 calc R . .
H14B H 0.3358 0.0903 0.7664 0.065 Uiso 1 1 calc R . .
H14C H 0.1919 0.1245 0.7349 0.065 Uiso 1 1 calc R . .
C15 C 0.5431(3) 0.14431(12) 0.73245(14) 0.0371(8) Uani 1 1 d . . .
H15A H 0.5724 0.1647 0.7724 0.056 Uiso 1 1 calc R . .
H15B H 0.5866 0.1585 0.7006 0.056 Uiso 1 1 calc R . .
H15C H 0.5793 0.1100 0.7431 0.056 Uiso 1 1 calc R . .
C16 C 0.1240(3) 0.08361(10) 0.36390(13) 0.0242(6) Uani 1 1 d . . .
C17 C 0.1134(3) 0.04692(10) 0.31604(13) 0.0292(7) Uani 1 1 d . . .
C18 C -0.0316(3) 0.02869(11) 0.28524(15) 0.0383(8) Uani 1 1 d . . .
H18 H -0.0455 0.0035 0.2526 0.046 Uiso 1 1 calc R . .
C19 C -0.1550(3) 0.04580(12) 0.30035(15) 0.0403(8) Uani 1 1 d . . .
H19 H -0.2510 0.0328 0.2775 0.048 Uiso 1 1 calc R . .
C20 C -0.1398(3) 0.08148(12) 0.34820(14) 0.0354(7) Uani 1 1 d . . .
H20 H -0.2243 0.0931 0.3589 0.043 Uiso 1 1 calc R . .
C21 C 0.0021(3) 0.10026(11) 0.38073(13) 0.0287(7) Uani 1 1 d . . .
H21 H 0.0153 0.1245 0.4145 0.034 Uiso 1 1 calc R . .
C22 C 0.2485(3) 0.02932(12) 0.29647(16) 0.0423(8) Uani 1 1 d . . .
C23 C 0.3670(4) 0.00607(15) 0.35663(19) 0.0715(13) Uani 1 1 d . . .
H23A H 0.3978 0.0309 0.3919 0.107 Uiso 1 1 calc R . .
H23B H 0.4538 -0.0044 0.3443 0.107 Uiso 1 1 calc R . .
H23C H 0.3244 -0.0231 0.3719 0.107 Uiso 1 1 calc R . .
C24 C 0.2040(4) -0.01094(15) 0.24281(19) 0.0678(12) Uani 1 1 d . . .
H24A H 0.2921 -0.0212 0.2313 0.102 Uiso 1 1 calc R . .
H24B H 0.1287 0.0027 0.2039 0.102 Uiso 1 1 calc R . .
H24C H 0.1629 -0.0400 0.2589 0.102 Uiso 1 1 calc R . .
C25 C 0.3135(4) 0.07320(14) 0.26798(18) 0.0565(10) Uani 1 1 d . . .
H25A H 0.3421 0.1002 0.3004 0.085 Uiso 1 1 calc R . .
H25B H 0.2382 0.0855 0.2282 0.085 Uiso 1 1 calc R . .
H25C H 0.4014 0.0618 0.2572 0.085 Uiso 1 1 calc R . .
C26 C 0.5809(3) 0.16566(10) 0.43204(13) 0.0214(6) Uani 1 1 d . . .
C27 C 0.7346(3) 0.17207(10) 0.46511(13) 0.0246(6) Uani 1 1 d . . .
C28 C 0.8115(3) 0.19838(11) 0.42961(15) 0.0336(7) Uani 1 1 d . . .
H28 H 0.9148 0.2048 0.4499 0.040 Uiso 1 1 calc R . .
C29 C 0.7441(3) 0.21551(12) 0.36625(16) 0.0399(8) Uani 1 1 d . . .
H29 H 0.8014 0.2329 0.3440 0.048 Uiso 1 1 calc R . .
C30 C 0.5947(3) 0.20736(11) 0.33551(15) 0.0337(7) Uani 1 1 d . . .
H30 H 0.5485 0.2186 0.2918 0.040 Uiso 1 1 calc R . .
C31 C 0.5119(3) 0.18257(10) 0.36905(13) 0.0253(6) Uani 1 1 d . . .
H31 H 0.4081 0.1773 0.3487 0.030 Uiso 1 1 calc R . .
C32 C 0.8145(3) 0.14917(11) 0.53285(14) 0.0287(7) Uani 1 1 d . . .
C33 C 0.8204(3) 0.09207(12) 0.52635(15) 0.0406(8) Uani 1 1 d . . .
H33A H 0.8699 0.0773 0.5695 0.061 Uiso 1 1 calc R . .
H33B H 0.8763 0.0835 0.4965 0.061 Uiso 1 1 calc R . .
H33C H 0.7187 0.0789 0.5089 0.061 Uiso 1 1 calc R . .
C34 C 0.9760(3) 0.16839(14) 0.56046(17) 0.0493(9) Uani 1 1 d . . .
H34A H 0.9754 0.2049 0.5648 0.074 Uiso 1 1 calc R . .
H34B H 1.0313 0.1591 0.5306 0.074 Uiso 1 1 calc R . .
H34C H 1.0241 0.1534 0.6036 0.074 Uiso 1 1 calc R . .
C35 C 0.7379(3) 0.16234(13) 0.58402(14) 0.0411(8) Uani 1 1 d . . .
H35A H 0.7361 0.1988 0.5889 0.062 Uiso 1 1 calc R . .
H35B H 0.7934 0.1472 0.6262 0.062 Uiso 1 1 calc R . .
H35C H 0.6356 0.1495 0.5695 0.062 Uiso 1 1 calc R . .
C36 C 0.1931(3) 0.34122(10) 0.44257(13) 0.0221(6) Uani 1 1 d . . .
C37 C 0.1560(3) 0.39155(10) 0.42763(14) 0.0279(6) Uani 1 1 d . . .
C38 C 0.0487(3) 0.39935(11) 0.36679(15) 0.0352(7) Uani 1 1 d . . .
H38 H 0.0175 0.4326 0.3537 0.042 Uiso 1 1 calc R . .
C39 C -0.0140(3) 0.36031(12) 0.32475(14) 0.0338(7) Uani 1 1 d . . .
H39 H -0.0902 0.3671 0.2846 0.041 Uiso 1 1 calc R . .
C40 C 0.0329(3) 0.31143(11) 0.34044(13) 0.0271(6) Uani 1 1 d . . .
H40 H -0.0079 0.2852 0.3103 0.033 Uiso 1 1 calc R . .
C41 C 0.1407(3) 0.30067(10) 0.40082(12) 0.0204(6) Uani 1 1 d . . .
C42 C 0.2314(3) 0.43512(11) 0.47324(16) 0.0359(7) Uani 1 1 d . . .
C43 C 0.1726(4) 0.48646(12) 0.44241(19) 0.0555(10) Uani 1 1 d . . .
H43A H 0.1890 0.4895 0.3998 0.083 Uiso 1 1 calc R . .
H43B H 0.2260 0.5133 0.4715 0.083 Uiso 1 1 calc R . .
H43C H 0.0657 0.4890 0.4364 0.083 Uiso 1 1 calc R . .
C44 C 0.4001(3) 0.43402(12) 0.48357(17) 0.0448(8) Uani 1 1 d . . .
H44A H 0.4416 0.4019 0.5032 0.067 Uiso 1 1 calc R . .
H44B H 0.4489 0.4614 0.5129 0.067 Uiso 1 1 calc R . .
H44C H 0.4172 0.4380 0.4412 0.067 Uiso 1 1 calc R . .
C45 C 0.2030(4) 0.43169(12) 0.53957(16) 0.0468(9) Uani 1 1 d . . .
H45A H 0.2412 0.3997 0.5606 0.070 Uiso 1 1 calc R . .
H45B H 0.0956 0.4338 0.5326 0.070 Uiso 1 1 calc R . .
H45C H 0.2540 0.4593 0.5678 0.070 Uiso 1 1 calc R . .
C46 C 0.6072(3) 0.30373(10) 0.52125(12) 0.0199(6) Uani 1 1 d . . .
C47 C 0.7190(3) 0.33315(10) 0.56498(13) 0.0237(6) Uani 1 1 d . . .
C48 C 0.8088(3) 0.35950(12) 0.53567(15) 0.0392(8) Uani 1 1 d . . .
H48 H 0.8868 0.3797 0.5627 0.047 Uiso 1 1 calc R . .
C49 C 0.7895(4) 0.35755(14) 0.46900(16) 0.0510(10) Uani 1 1 d . . .
H49 H 0.8535 0.3762 0.4513 0.061 Uiso 1 1 calc R . .
C50 C 0.6772(3) 0.32849(13) 0.42860(15) 0.0441(9) Uani 1 1 d . . .
H50 H 0.6626 0.3273 0.3828 0.053 Uiso 1 1 calc R . .
C51 C 0.5859(3) 0.30113(11) 0.45494(13) 0.0285(7) Uani 1 1 d . . .
H51 H 0.5089 0.2807 0.4275 0.034 Uiso 1 1 calc R . .
C52 C 0.7426(3) 0.33741(11) 0.63923(13) 0.0258(6) Uani 1 1 d . . .
C53 C 0.7689(3) 0.28584(11) 0.67259(14) 0.0347(7) Uani 1 1 d . . .
H53A H 0.6839 0.2639 0.6517 0.052 Uiso 1 1 calc R . .
H53B H 0.7795 0.2897 0.7192 0.052 Uiso 1 1 calc R . .
H53C H 0.8601 0.2710 0.6682 0.052 Uiso 1 1 calc R . .
C54 C 0.6063(3) 0.36246(12) 0.65068(14) 0.0362(7) Uani 1 1 d . . .
H54A H 0.5167 0.3426 0.6293 0.054 Uiso 1 1 calc R . .
H54B H 0.5939 0.3963 0.6321 0.054 Uiso 1 1 calc R . .
H54C H 0.6215 0.3644 0.6979 0.054 Uiso 1 1 calc R . .
C55 C 0.8789(3) 0.37015(11) 0.67332(14) 0.0347(7) Uani 1 1 d . . .
H55A H 0.9687 0.3548 0.6681 0.052 Uiso 1 1 calc R . .
H55B H 0.8901 0.3729 0.7201 0.052 Uiso 1 1 calc R . .
H55C H 0.8649 0.4036 0.6535 0.052 Uiso 1 1 calc R . .

loop_
_atom_site_aniso_label
_atom_site_aniso_U_11
_atom_site_aniso_U_22
_atom_site_aniso_U_33
_atom_site_aniso_U_23
_atom_site_aniso_U_13
_atom_site_aniso_U_12
Pd1 0.01380(9) 0.01958(11) 0.01398(10) 0.00060(9) 0.00357(7) -0.00169(8)
Cl1 0.0246(3) 0.0311(4) 0.0148(3) -0.0006(3) 0.0026(3) -0.0037(3)
P1 0.0141(3) 0.0202(4) 0.0170(3) -0.0029(3) 0.0046(3) -0.0021(2)
P2 0.0162(3) 0.0170(3) 0.0162(3) -0.0005(3) 0.0038(2) -0.0010(3)
O1 0.0188(8) 0.0257(11) 0.0223(10) -0.0086(8) 0.0046(7) -0.0032(7)
O2 0.0136(8) 0.0257(11) 0.0225(10) 0.0000(8) 0.0051(7) -0.0020(7)
O3 0.0237(9) 0.0169(10) 0.0242(10) 0.0002(8) 0.0033(8) 0.0010(7)
O4 0.0160(8) 0.0218(10) 0.0184(9) 0.0012(8) 0.0037(7) -0.0032(7)
O5 0.0189(8) 0.0178(10) 0.0175(9) -0.0002(7) 0.0078(7) 0.0015(7)
C1 0.0160(11) 0.0195(14) 0.0216(14) 0.0018(11) 0.0051(10) 0.0020(10)
C2 0.0142(11) 0.0166(14) 0.0249(15) 0.0026(11) 0.0064(10) 0.0030(10)
C3 0.0224(12) 0.0246(16) 0.0230(15) 0.0068(12) 0.0092(11) 0.0072(11)
C4 0.0334(15) 0.0256(17) 0.0337(17) 0.0139(13) 0.0152(13) 0.0048(12)
C5 0.0338(15) 0.0179(15) 0.0407(19) 0.0050(14) 0.0108(14) -0.0028(12)
C6 0.0270(14) 0.0229(16) 0.0269(16) 0.0013(12) 0.0063(12) -0.0003(11)
C7 0.0174(11) 0.0213(15) 0.0171(13) -0.0020(11) 0.0055(10) -0.0024(10)
C8 0.0126(11) 0.0222(14) 0.0140(13) -0.0052(10) 0.0018(9) -0.0003(9)
C9 0.0191(12) 0.0268(16) 0.0167(14) -0.0008(12) 0.0037(10) 0.0011(11)
C10 0.0270(13) 0.0381(18) 0.0134(13) -0.0006(13) 0.0087(11) 0.0020(12)
C11 0.0317(14) 0.0308(18) 0.0281(16) -0.0066(13) 0.0151(12) 0.0054(12)
C12 0.0241(13) 0.0259(16) 0.0288(16) 0.0003(13) 0.0110(12) 0.0041(11)
C13 0.0321(14) 0.0302(17) 0.0189(15) 0.0068(12) 0.0092(12) 0.0053(12)
C14 0.066(2) 0.039(2) 0.0349(19) 0.0100(15) 0.0286(17) 0.0074(16)
C15 0.0348(16) 0.049(2) 0.0219(16) 0.0047(14) 0.0007(13) 0.0143(14)
C16 0.0225(13) 0.0212(15) 0.0237(15) 0.0015(12) 0.0000(11) -0.0066(11)
C17 0.0337(15) 0.0167(15) 0.0276(16) 0.0008(12) -0.0039(12) -0.0016(12)
C18 0.0490(19) 0.0212(17) 0.0315(18) 0.0002(13) -0.0060(14) -0.0103(14)
C19 0.0316(16) 0.0356(19) 0.0405(19) 0.0140(16) -0.0072(14) -0.0184(14)
C20 0.0244(14) 0.042(2) 0.0373(18) 0.0138(15) 0.0056(13) -0.0088(13)
C21 0.0245(13) 0.0315(17) 0.0288(16) 0.0019(13) 0.0064(12) -0.0078(12)
C22 0.0464(18) 0.0301(19) 0.042(2) -0.0178(15) 0.0021(15) 0.0063(14)
C23 0.060(2) 0.064(3) 0.073(3) -0.023(2) -0.004(2) 0.036(2)
C24 0.073(3) 0.051(3) 0.070(3) -0.036(2) 0.010(2) 0.004(2)
C25 0.058(2) 0.061(3) 0.061(2) -0.031(2) 0.0338(19) -0.0105(19)
C26 0.0189(12) 0.0222(15) 0.0264(15) -0.0058(12) 0.0117(11) -0.0008(10)
C27 0.0181(12) 0.0257(16) 0.0318(16) -0.0072(12) 0.0107(11) 0.0000(11)
C28 0.0161(13) 0.0373(19) 0.049(2) -0.0046(15) 0.0128(13) -0.0025(12)
C29 0.0322(15) 0.044(2) 0.053(2) 0.0057(16) 0.0272(15) -0.0045(14)
C30 0.0337(15) 0.0394(19) 0.0336(18) 0.0048(14) 0.0186(13) 0.0034(13)
C31 0.0206(12) 0.0292(17) 0.0284(16) -0.0049(13) 0.0110(11) -0.0019(11)
C32 0.0164(12) 0.0355(18) 0.0324(17) -0.0101(13) 0.0052(11) 0.0019(11)
C33 0.0416(17) 0.037(2) 0.0379(19) 0.0000(15) 0.0060(15) 0.0118(14)
C34 0.0221(15) 0.065(3) 0.053(2) -0.0056(19) 0.0017(14) -0.0015(15)
C35 0.0272(15) 0.061(2) 0.0289(17) -0.0113(16) 0.0007(13) 0.0133(14)
C36 0.0166(12) 0.0263(16) 0.0244(15) 0.0076(12) 0.0079(11) 0.0016(10)
C37 0.0245(13) 0.0231(16) 0.0385(17) 0.0057(13) 0.0135(12) 0.0015(11)
C38 0.0336(15) 0.0254(17) 0.0458(19) 0.0176(15) 0.0118(14) 0.0081(13)
C39 0.0268(14) 0.0366(19) 0.0327(17) 0.0116(14) 0.0020(13) 0.0064(13)
C40 0.0218(13) 0.0297(17) 0.0280(16) 0.0056(13) 0.0054(11) -0.0016(11)
C41 0.0183(12) 0.0239(15) 0.0208(14) 0.0089(12) 0.0087(11) 0.0022(10)
C42 0.0365(16) 0.0190(16) 0.051(2) 0.0062(14) 0.0116(15) 0.0027(12)
C43 0.060(2) 0.0219(19) 0.076(3) 0.0044(18) 0.0089(19) 0.0048(16)
C44 0.0382(17) 0.0256(18) 0.067(2) 0.0062(16) 0.0124(16) -0.0087(14)
C45 0.057(2) 0.0277(19) 0.055(2) -0.0095(16) 0.0169(18) -0.0005(15)
C46 0.0175(12) 0.0216(15) 0.0225(14) 0.0002(11) 0.0089(10) -0.0002(10)
C47 0.0192(12) 0.0247(15) 0.0265(15) -0.0033(12) 0.0064(11) 0.0004(11)
C48 0.0313(15) 0.048(2) 0.0378(19) -0.0047(15) 0.0106(14) -0.0195(14)
C49 0.0453(19) 0.073(3) 0.042(2) 0.0000(19) 0.0246(16) -0.0260(18)
C50 0.0478(18) 0.063(3) 0.0263(17) 0.0006(16) 0.0191(15) -0.0138(17)
C51 0.0278(14) 0.0359(18) 0.0217(15) -0.0042(13) 0.0077(12) -0.0058(12)
C52 0.0237(13) 0.0278(16) 0.0224(15) -0.0037(12) 0.0023(11) -0.0024(11)
C53 0.0398(16) 0.0352(18) 0.0212(16) -0.0014(13) -0.0014(13) -0.0055(13)
C54 0.0319(15) 0.044(2) 0.0310(17) -0.0140(15) 0.0084(13) -0.0006(14)
C55 0.0311(15) 0.0302(18) 0.0355(18) -0.0090(14) 0.0003(13) -0.0028(13)

loop_
_atom_type_symbol
_atom_type_description
_atom_type_scat_dispersion_real
_atom_type_scat_dispersion_imag
_atom_type_scat_source
C C 0.0033 0.0016 'International Tables Vol C Tables 4.2.6.8 and 6.1.1.4'
H H 0.0000 0.0000 'International Tables Vol C Tables 4.2.6.8 and 6.1.1.4'
Cl Cl 0.1484 0.1585 'International Tables Vol C Tables 4.2.6.8 and 6.1.1.4'
O O 0.0106 0.0060 'International Tables Vol C Tables 4.2.6.8 and 6.1.1.4'
P P 0.1023 0.0942 'International Tables Vol C Tables 4.2.6.8 and 6.1.1.4'
Pd Pd -0.9988 1.0072 'International Tables Vol C Tables 4.2.6.8 and 6.1.1.4'

loop_
_geom_angle_atom_site_label_1
_geom_angle_atom_site_label_2
_geom_angle_atom_site_label_3
_geom_angle
_geom_angle_site_symmetry_1
_geom_angle_site_symmetry_3
_geom_angle_publ_flag
C41 Pd1 P2 78.94(7) . . ?
C41 Pd1 Cl1 91.12(7) . . ?
P2 Pd1 Cl1 169.07(3) . . ?
C41 Pd1 P1 176.82(7) . . ?
P2 Pd1 P1 103.91(2) . . ?
Cl1 Pd1 P1 85.93(2) . . ?
O2 P1 O1 97.54(9) . . ?
O2 P1 C1 98.23(10) . . ?
O1 P1 C1 100.62(11) . . ?
O2 P1 Pd1 114.94(7) . . ?
O1 P1 Pd1 117.07(7) . . ?
C1 P1 Pd1 123.85(8) . . ?
O4 P2 O3 101.82(9) . . ?
O4 P2 C7 97.68(10) . . ?
O3 P2 C7 102.67(11) . . ?
O4 P2 Pd1 121.03(7) . . ?
O3 P2 Pd1 108.79(7) . . ?
C7 P2 Pd1 121.83(8) . . ?
C16 O1 P1 131.00(16) . . ?
C26 O2 P1 125.11(15) . . ?
C36 O3 P2 114.66(16) . . ?
C46 O4 P2 124.30(15) . . ?
C2 O5 C8 112.49(18) . . ?
C2 C1 C6 117.2(2) . . ?
C2 C1 P1 118.35(19) . . ?
C6 C1 P1 124.3(2) . . ?
O5 C2 C1 116.1(2) . . ?
O5 C2 C3 119.1(2) . . ?
C1 C2 C3 124.8(2) . . ?
C4 C3 C2 116.0(2) . . ?
C4 C3 C13 126.3(2) . . ?
C2 C3 C13 117.7(2) . . ?
C3 C4 C5 121.1(3) . . ?
C3 C4 H4 119.4 . . ?
C5 C4 H4 119.4 . . ?
C6 C5 C4 120.8(3) . . ?
C6 C5 H5 119.6 . . ?
C4 C5 H5 119.6 . . ?
C5 C6 C1 120.0(3) . . ?
C5 C6 H6 120.0 . . ?
C1 C6 H6 120.0 . . ?
C8 C7 C12 118.2(2) . . ?
C8 C7 P2 116.51(18) . . ?
C12 C7 P2 125.3(2) . . ?
C7 C8 C9 124.5(2) . . ?
C7 C8 O5 115.2(2) . . ?
C9 C8 O5 120.3(2) . . ?
C8 C9 C10 116.3(2) . . ?
C8 C9 C13 116.8(2) . . ?
C10 C9 C13 126.9(2) . . ?
C9 C10 C11 121.0(2) . . ?
C9 C10 H10 119.5 . . ?
C11 C10 H10 119.5 . . ?
C12 C11 C10 121.1(2) . . ?
C12 C11 H11 119.4 . . ?
C10 C11 H11 119.4 . . ?
C11 C12 C7 118.9(3) . . ?
C11 C12 H12 120.5 . . ?
C7 C12 H12 120.5 . . ?
C3 C13 C9 106.1(2) . . ?
C3 C13 C14 112.6(2) . . ?
C9 C13 C14 112.3(2) . . ?
C3 C13 C15 108.2(2) . . ?
C9 C13 C15 107.9(2) . . ?
C14 C13 C15 109.5(2) . . ?
C13 C14 H14A 109.5 . . ?
C13 C14 H14B 109.5 . . ?
H14A C14 H14B 109.5 . . ?
C13 C14 H14C 109.5 . . ?
H14A C14 H14C 109.5 . . ?
H14B C14 H14C 109.5 . . ?
C13 C15 H15A 109.5 . . ?
C13 C15 H15B 109.5 . . ?
H15A C15 H15B 109.5 . . ?
C13 C15 H15C 109.5 . . ?
H15A C15 H15C 109.5 . . ?
H15B C15 H15C 109.5 . . ?
C21 C16 O1 120.2(2) . . ?
C21 C16 C17 123.0(2) . . ?
O1 C16 C17 116.8(2) . . ?
C16 C17 C18 114.8(3) . . ?
C16 C17 C22 122.8(2) . . ?
C18 C17 C22 122.3(3) . . ?
C19 C18 C17 122.9(3) . . ?
C19 C18 H18 118.5 . . ?
C17 C18 H18 118.5 . . ?
C20 C19 C18 120.6(3) . . ?
C20 C19 H19 119.7 . . ?
C18 C19 H19 119.7 . . ?
C19 C20 C21 118.7(3) . . ?
C19 C20 H20 120.7 . . ?
C21 C20 H20 120.7 . . ?
C16 C21 C20 120.1(3) . . ?
C16 C21 H21 120.0 . . ?
C20 C21 H21 120.0 . . ?
C24 C22 C25 106.4(3) . . ?
C24 C22 C17 111.5(3) . . ?
C25 C22 C17 110.3(3) . . ?
C24 C22 C23 107.5(3) . . ?
C25 C22 C23 111.4(3) . . ?
C17 C22 C23 109.7(3) . . ?
C22 C23 H23A 109.5 . . ?
C22 C23 H23B 109.5 . . ?
H23A C23 H23B 109.5 . . ?
C22 C23 H23C 109.5 . . ?
H23A C23 H23C 109.5 . . ?
H23B C23 H23C 109.5 . . ?
C22 C24 H24A 109.5 . . ?
C22 C24 H24B 109.5 . . ?
H24A C24 H24B 109.5 . . ?
C22 C24 H24C 109.5 . . ?
H24A C24 H24C 109.5 . . ?
H24B C24 H24C 109.5 . . ?
C22 C25 H25A 109.5 . . ?
C22 C25 H25B 109.5 . . ?
H25A C25 H25B 109.5 . . ?
C22 C25 H25C 109.5 . . ?
H25A C25 H25C 109.5 . . ?
H25B C25 H25C 109.5 . . ?
C31 C26 O2 120.3(2) . . ?
C31 C26 C27 123.0(2) . . ?
O2 C26 C27 116.7(2) . . ?
C28 C27 C26 114.6(2) . . ?
C28 C27 C32 122.2(2) . . ?
C26 C27 C32 123.1(2) . . ?
C29 C28 C27 123.1(2) . . ?
C29 C28 H28 118.4 . . ?
C27 C28 H28 118.4 . . ?
C30 C29 C28 120.1(3) . . ?
C30 C29 H29 119.9 . . ?
C28 C29 H29 119.9 . . ?
C29 C30 C31 119.3(3) . . ?
C29 C30 H30 120.4 . . ?
C31 C30 H30 120.4 . . ?
C26 C31 C30 119.8(2) . . ?
C26 C31 H31 120.1 . . ?
C30 C31 H31 120.1 . . ?
C33 C32 C35 109.4(3) . . ?
C33 C32 C27 109.3(2) . . ?
C35 C32 C27 112.7(2) . . ?
C33 C32 C34 107.8(2) . . ?
C35 C32 C34 106.4(2) . . ?
C27 C32 C34 111.2(2) . . ?
C32 C33 H33A 109.5 . . ?
C32 C33 H33B 109.5 . . ?
H33A C33 H33B 109.5 . . ?
C32 C33 H33C 109.5 . . ?
H33A C33 H33C 109.5 . . ?
H33B C33 H33C 109.5 . . ?
C32 C34 H34A 109.5 . . ?
C32 C34 H34B 109.5 . . ?
H34A C34 H34B 109.5 . . ?
C32 C34 H34C 109.5 . . ?
H34A C34 H34C 109.5 . . ?
H34B C34 H34C 109.5 . . ?
C32 C35 H35A 109.5 . . ?
C32 C35 H35B 109.5 . . ?
H35A C35 H35B 109.5 . . ?
C32 C35 H35C 109.5 . . ?
H35A C35 H35C 109.5 . . ?
H35B C35 H35C 109.5 . . ?
C41 C36 C37 125.9(2) . . ?
C41 C36 O3 116.9(2) . . ?
C37 C36 O3 117.2(2) . . ?
C38 C37 C36 114.4(3) . . ?
C38 C37 C42 122.4(3) . . ?
C36 C37 C42 123.1(2) . . ?
C39 C38 C37 122.3(3) . . ?
C39 C38 H38 118.9 . . ?
C37 C38 H38 118.9 . . ?
C38 C39 C40 120.9(3) . . ?
C38 C39 H39 119.6 . . ?
C40 C39 H39 119.6 . . ?
C39 C40 C41 120.1(3) . . ?
C39 C40 H40 120.0 . . ?
C41 C40 H40 120.0 . . ?
C36 C41 C40 116.3(2) . . ?
C36 C41 Pd1 120.39(18) . . ?
C40 C41 Pd1 123.3(2) . . ?
C45 C42 C44 110.1(3) . . ?
C45 C42 C37 111.3(2) . . ?
C44 C42 C37 109.0(2) . . ?
C45 C42 C43 107.8(3) . . ?
C44 C42 C43 107.0(2) . . ?
C37 C42 C43 111.4(3) . . ?
C42 C43 H43A 109.5 . . ?
C42 C43 H43B 109.5 . . ?
H43A C43 H43B 109.5 . . ?
C42 C43 H43C 109.5 . . ?
H43A C43 H43C 109.5 . . ?
H43B C43 H43C 109.5 . . ?
C42 C44 H44A 109.5 . . ?
C42 C44 H44B 109.5 . . ?
H44A C44 H44B 109.5 . . ?
C42 C44 H44C 109.5 . . ?
H44A C44 H44C 109.5 . . ?
H44B C44 H44C 109.5 . . ?
C42 C45 H45A 109.5 . . ?
C42 C45 H45B 109.5 . . ?
H45A C45 H45B 109.5 . . ?
C42 C45 H45C 109.5 . . ?
H45A C45 H45C 109.5 . . ?
H45B C45 H45C 109.5 . . ?
C51 C46 C47 123.5(2) . . ?
C51 C46 O4 119.1(2) . . ?
C47 C46 O4 117.4(2) . . ?
C48 C47 C46 114.4(2) . . ?
C48 C47 C52 121.4(2) . . ?
C46 C47 C52 124.2(2) . . ?
C49 C48 C47 123.3(3) . . ?
C49 C48 H48 118.4 . . ?
C47 C48 H48 118.4 . . ?
C50 C49 C48 119.6(3) . . ?
C50 C49 H49 120.2 . . ?
C48 C49 H49 120.2 . . ?
C49 C50 C51 119.7(3) . . ?
C49 C50 H50 120.1 . . ?
C51 C50 H50 120.1 . . ?
C46 C51 C50 119.5(3) . . ?
C46 C51 H51 120.3 . . ?
C50 C51 H51 120.3 . . ?
C53 C52 C55 107.5(2) . . ?
C53 C52 C54 109.5(2) . . ?
C55 C52 C54 107.1(2) . . ?
C53 C52 C47 111.5(2) . . ?
C55 C52 C47 111.0(2) . . ?
C54 C52 C47 110.1(2) . . ?
C52 C53 H53A 109.5 . . ?
C52 C53 H53B 109.5 . . ?
H53A C53 H53B 109.5 . . ?
C52 C53 H53C 109.5 . . ?
H53A C53 H53C 109.5 . . ?
H53B C53 H53C 109.5 . . ?
C52 C54 H54A 109.5 . . ?
C52 C54 H54B 109.5 . . ?
H54A C54 H54B 109.5 . . ?
C52 C54 H54C 109.5 . . ?
H54A C54 H54C 109.5 . . ?
H54B C54 H54C 109.5 . . ?
C52 C55 H55A 109.5 . . ?
C52 C55 H55B 109.5 . . ?
H55A C55 H55B 109.5 . . ?
C52 C55 H55C 109.5 . . ?
H55A C55 H55C 109.5 . . ?
H55B C55 H55C 109.5 . . ?

loop_
_geom_bond_atom_site_label_1
_geom_bond_atom_site_label_2
_geom_bond_distance
_geom_bond_site_symmetry_2
_geom_bond_publ_flag
Pd1 C41 2.073(3) . ?
Pd1 P2 2.2131(7) . ?
Pd1 Cl1 2.3417(6) . ?
Pd1 P1 2.4417(7) . ?
P1 O2 1.6118(16) . ?
P1 O1 1.6207(18) . ?
P1 C1 1.826(3) . ?
P2 O4 1.6106(16) . ?
P2 O3 1.6126(18) . ?
P2 C7 1.809(2) . ?
O1 C16 1.401(3) . ?
O2 C26 1.411(3) . ?
O3 C36 1.415(3) . ?
O4 C46 1.416(3) . ?
O5 C2 1.387(3) . ?
O5 C8 1.394(3) . ?
C1 C2 1.387(3) . ?
C1 C6 1.398(4) . ?
C2 C3 1.395(3) . ?
C3 C4 1.394(4) . ?
C3 C13 1.530(4) . ?
C4 C5 1.395(4) . ?
C4 H4 0.9500 . ?
C5 C6 1.385(4) . ?
C5 H5 0.9500 . ?
C6 H6 0.9500 . ?
C7 C8 1.380(3) . ?
C7 C12 1.397(4) . ?
C8 C9 1.386(3) . ?
C9 C10 1.390(4) . ?
C9 C13 1.530(4) . ?
C10 C11 1.392(4) . ?
C10 H10 0.9500 . ?
C11 C12 1.389(4) . ?
C11 H11 0.9500 . ?
C12 H12 0.9500 . ?
C13 C14 1.534(4) . ?
C13 C15 1.562(4) . ?
C14 H14A 0.9800 . ?
C14 H14B 0.9800 . ?
C14 H14C 0.9800 . ?
C15 H15A 0.9800 . ?
C15 H15B 0.9800 . ?
C15 H15C 0.9800 . ?
C16 C21 1.386(4) . ?
C16 C17 1.401(4) . ?
C17 C18 1.406(4) . ?
C17 C22 1.540(4) . ?
C18 C19 1.384(4) . ?
C18 H18 0.9500 . ?
C19 C20 1.376(4) . ?
C19 H19 0.9500 . ?
C20 C21 1.395(4) . ?
C20 H20 0.9500 . ?
C21 H21 0.9500 . ?
C22 C24 1.535(4) . ?
C22 C25 1.538(5) . ?
C22 C23 1.547(5) . ?
C23 H23A 0.9800 . ?
C23 H23B 0.9800 . ?
C23 H23C 0.9800 . ?
C24 H24A 0.9800 . ?
C24 H24B 0.9800 . ?
C24 H24C 0.9800 . ?
C25 H25A 0.9800 . ?
C25 H25B 0.9800 . ?
C25 H25C 0.9800 . ?
C26 C31 1.380(4) . ?
C26 C27 1.411(3) . ?
C27 C28 1.399(4) . ?
C27 C32 1.539(4) . ?
C28 C29 1.386(4) . ?
C28 H28 0.9500 . ?
C29 C30 1.374(4) . ?
C29 H29 0.9500 . ?
C30 C31 1.389(4) . ?
C30 H30 0.9500 . ?
C31 H31 0.9500 . ?
C32 C33 1.533(4) . ?
C32 C35 1.538(4) . ?
C32 C34 1.540(4) . ?
C33 H33A 0.9800 . ?
C33 H33B 0.9800 . ?
C33 H33C 0.9800 . ?
C34 H34A 0.9800 . ?
C34 H34B 0.9800 . ?
C34 H34C 0.9800 . ?
C35 H35A 0.9800 . ?
C35 H35B 0.9800 . ?
C35 H35C 0.9800 . ?
C36 C41 1.393(4) . ?
C36 C37 1.400(4) . ?
C37 C38 1.393(4) . ?
C37 C42 1.542(4) . ?
C38 C39 1.384(4) . ?
C38 H38 0.9500 . ?
C39 C40 1.385(4) . ?
C39 H39 0.9500 . ?
C40 C41 1.402(3) . ?
C40 H40 0.9500 . ?
C42 C45 1.536(4) . ?
C42 C44 1.540(4) . ?
C42 C43 1.547(4) . ?
C43 H43A 0.9800 . ?
C43 H43B 0.9800 . ?
C43 H43C 0.9800 . ?
C44 H44A 0.9800 . ?
C44 H44B 0.9800 . ?
C44 H44C 0.9800 . ?
C45 H45A 0.9800 . ?
C45 H45B 0.9800 . ?
C45 H45C 0.9800 . ?
C46 C51 1.377(4) . ?
C46 C47 1.410(3) . ?
C47 C48 1.397(4) . ?
C47 C52 1.545(4) . ?
C48 C49 1.388(4) . ?
C48 H48 0.9500 . ?
C49 C50 1.378(4) . ?
C49 H49 0.9500 . ?
C50 C51 1.383(4) . ?
C50 H50 0.9500 . ?
C51 H51 0.9500 . ?
C52 C53 1.536(4) . ?
C52 C55 1.537(4) . ?
C52 C54 1.540(4) . ?
C53 H53A 0.9800 . ?
C53 H53B 0.9800 . ?
C53 H53C 0.9800 . ?
C54 H54A 0.9800 . ?
C54 H54B 0.9800 . ?
C54 H54C 0.9800 . ?
C55 H55A 0.9800 . ?
C55 H55B 0.9800 . ?
C55 H55C 0.9800 . ?

loop_
_geom_torsion_atom_site_label_1
_geom_torsion_atom_site_label_2
_geom_torsion_atom_site_label_3
_geom_torsion_atom_site_label_4
_geom_torsion
_geom_torsion_site_symmetry_1
_geom_torsion_site_symmetry_2
_geom_torsion_site_symmetry_3
_geom_torsion_site_symmetry_4
_geom_torsion_publ_flag
P2 Pd1 P1 O2 -64.73(8) . . . . ?
Cl1 Pd1 P1 O2 110.43(7) . . . . ?
P2 Pd1 P1 O1 -178.31(7) . . . . ?
Cl1 Pd1 P1 O1 -3.15(7) . . . . ?
P2 Pd1 P1 C1 55.39(10) . . . . ?
Cl1 Pd1 P1 C1 -129.44(10) . . . . ?
C41 Pd1 P2 O4 -121.17(10) . . . . ?
Cl1 Pd1 P2 O4 -96.28(14) . . . . ?
P1 Pd1 P2 O4 57.39(8) . . . . ?
C41 Pd1 P2 O3 -3.97(9) . . . . ?
Cl1 Pd1 P2 O3 20.92(15) . . . . ?
P1 Pd1 P2 O3 174.59(7) . . . . ?
C41 Pd1 P2 C7 114.97(12) . . . . ?
Cl1 Pd1 P2 C7 139.87(14) . . . . ?
P1 Pd1 P2 C7 -66.47(10) . . . . ?
O2 P1 O1 C16 173.4(2) . . . . ?
C1 P1 O1 C16 73.5(2) . . . . ?
Pd1 P1 O1 C16 -63.6(2) . . . . ?
O1 P1 O2 C26 88.6(2) . . . . ?
C1 P1 O2 C26 -169.45(19) . . . . ?
Pd1 P1 O2 C26 -36.0(2) . . . . ?
O4 P2 O3 C36 131.22(15) . . . . ?
C7 P2 O3 C36 -128.00(16) . . . . ?
Pd1 P2 O3 C36 2.36(16) . . . . ?
O3 P2 O4 C46 -45.8(2) . . . . ?
C7 P2 O4 C46 -150.50(19) . . . . ?
Pd1 P2 O4 C46 74.89(19) . . . . ?
O2 P1 C1 C2 82.86(19) . . . . ?
O1 P1 C1 C2 -177.82(18) . . . . ?
Pd1 P1 C1 C2 -44.7(2) . . . . ?
O2 P1 C1 C6 -102.2(2) . . . . ?
O1 P1 C1 C6 -2.9(2) . . . . ?
Pd1 P1 C1 C6 130.23(19) . . . . ?
C8 O5 C2 C1 137.1(2) . . . . ?
C8 O5 C2 C3 -40.9(3) . . . . ?
C6 C1 C2 O5 179.3(2) . . . . ?
P1 C1 C2 O5 -5.4(3) . . . . ?
C6 C1 C2 C3 -2.8(4) . . . . ?
P1 C1 C2 C3 172.49(19) . . . . ?
O5 C2 C3 C4 178.3(2) . . . . ?
C1 C2 C3 C4 0.5(4) . . . . ?
O5 C2 C3 C13 -0.8(3) . . . . ?
C1 C2 C3 C13 -178.6(2) . . . . ?
C2 C3 C4 C5 1.9(4) . . . . ?
C13 C3 C4 C5 -179.1(2) . . . . ?
C3 C4 C5 C6 -1.9(4) . . . . ?
C4 C5 C6 C1 -0.6(4) . . . . ?
C2 C1 C6 C5 2.8(3) . . . . ?
P1 C1 C6 C5 -172.20(19) . . . . ?
O4 P2 C7 C8 -70.14(19) . . . . ?
O3 P2 C7 C8 -174.15(17) . . . . ?
Pd1 P2 C7 C8 64.0(2) . . . . ?
O4 P2 C7 C12 109.9(2) . . . . ?
O3 P2 C7 C12 5.9(2) . . . . ?
Pd1 P2 C7 C12 -116.0(2) . . . . ?
C12 C7 C8 C9 0.0(4) . . . . ?
P2 C7 C8 C9 -179.92(19) . . . . ?
C12 C7 C8 O5 178.7(2) . . . . ?
P2 C7 C8 O5 -1.2(3) . . . . ?
C2 O5 C8 C7 -137.7(2) . . . . ?
C2 O5 C8 C9 41.0(3) . . . . ?
C7 C8 C9 C10 -0.4(4) . . . . ?
O5 C8 C9 C10 -179.0(2) . . . . ?
C7 C8 C9 C13 179.8(2) . . . . ?
O5 C8 C9 C13 1.2(3) . . . . ?
C8 C9 C10 C11 0.0(4) . . . . ?
C13 C9 C10 C11 179.8(2) . . . . ?
C9 C10 C11 C12 0.7(4) . . . . ?
C10 C11 C12 C7 -1.0(4) . . . . ?
C8 C7 C12 C11 0.7(4) . . . . ?
P2 C7 C12 C11 -179.37(19) . . . . ?
C4 C3 C13 C9 -139.8(3) . . . . ?
C2 C3 C13 C9 39.3(3) . . . . ?
C4 C3 C13 C14 -16.5(4) . . . . ?
C2 C3 C13 C14 162.5(2) . . . . ?
C4 C3 C13 C15 104.6(3) . . . . ?
C2 C3 C13 C15 -76.4(3) . . . . ?
C8 C9 C13 C3 -39.2(3) . . . . ?
C10 C9 C13 C3 141.0(3) . . . . ?
C8 C9 C13 C14 -162.7(2) . . . . ?
C10 C9 C13 C14 17.6(4) . . . . ?
C8 C9 C13 C15 76.5(3) . . . . ?
C10 C9 C13 C15 -103.3(3) . . . . ?
P1 O1 C16 C21 0.2(4) . . . . ?
P1 O1 C16 C17 -179.02(19) . . . . ?
C21 C16 C17 C18 1.1(4) . . . . ?
O1 C16 C17 C18 -179.7(2) . . . . ?
C21 C16 C17 C22 178.7(3) . . . . ?
O1 C16 C17 C22 -2.1(4) . . . . ?
C16 C17 C18 C19 0.6(4) . . . . ?
C22 C17 C18 C19 -177.1(3) . . . . ?
C17 C18 C19 C20 -1.4(5) . . . . ?
C18 C19 C20 C21 0.5(4) . . . . ?
O1 C16 C21 C20 178.9(2) . . . . ?
C17 C16 C21 C20 -1.9(4) . . . . ?
C19 C20 C21 C16 1.1(4) . . . . ?
C16 C17 C22 C24 -179.8(3) . . . . ?
C18 C17 C22 C24 -2.4(4) . . . . ?
C16 C17 C22 C25 -61.8(4) . . . . ?
C18 C17 C22 C25 115.7(3) . . . . ?
C16 C17 C22 C23 61.3(4) . . . . ?
C18 C17 C22 C23 -121.3(3) . . . . ?
P1 O2 C26 C31 -27.9(3) . . . . ?
P1 O2 C26 C27 154.61(18) . . . . ?
C31 C26 C27 C28 1.8(4) . . . . ?
O2 C26 C27 C28 179.2(2) . . . . ?
C31 C26 C27 C32 -174.3(3) . . . . ?
O2 C26 C27 C32 3.1(4) . . . . ?
C26 C27 C28 C29 -2.0(4) . . . . ?
C32 C27 C28 C29 174.2(3) . . . . ?
C27 C28 C29 C30 0.6(5) . . . . ?
C28 C29 C30 C31 1.0(5) . . . . ?
O2 C26 C31 C30 -177.6(2) . . . . ?
C27 C26 C31 C30 -0.3(4) . . . . ?
C29 C30 C31 C26 -1.2(4) . . . . ?
C28 C27 C32 C33 -107.0(3) . . . . ?
C26 C27 C32 C33 68.8(3) . . . . ?
C28 C27 C32 C35 131.2(3) . . . . ?
C26 C27 C32 C35 -52.9(4) . . . . ?
C28 C27 C32 C34 11.9(4) . . . . ?
C26 C27 C32 C34 -172.3(3) . . . . ?
P2 O3 C36 C41 2.0(3) . . . . ?
P2 O3 C36 C37 -177.63(18) . . . . ?
C41 C36 C37 C38 4.8(4) . . . . ?
O3 C36 C37 C38 -175.6(2) . . . . ?
C41 C36 C37 C42 -173.0(2) . . . . ?
O3 C36 C37 C42 6.6(4) . . . . ?
C36 C37 C38 C39 -0.7(4) . . . . ?
C42 C37 C38 C39 177.1(3) . . . . ?
C37 C38 C39 C40 -2.9(4) . . . . ?
C38 C39 C40 C41 2.8(4) . . . . ?
C37 C36 C41 C40 -5.0(4) . . . . ?
O3 C36 C41 C40 175.4(2) . . . . ?
C37 C36 C41 Pd1 173.49(19) . . . . ?
O3 C36 C41 Pd1 -6.1(3) . . . . ?
C39 C40 C41 C36 1.0(4) . . . . ?
C39 C40 C41 Pd1 -177.47(19) . . . . ?
P2 Pd1 C41 C36 5.74(18) . . . . ?
Cl1 Pd1 C41 C36 -169.68(19) . . . . ?
P2 Pd1 C41 C40 -175.9(2) . . . . ?
Cl1 Pd1 C41 C40 8.7(2) . . . . ?
C38 C37 C42 C45 120.2(3) . . . . ?
C36 C37 C42 C45 -62.1(3) . . . . ?
C38 C37 C42 C44 -118.1(3) . . . . ?
C36 C37 C42 C44 59.5(3) . . . . ?
C38 C37 C42 C43 -0.2(4) . . . . ?
C36 C37 C42 C43 177.4(3) . . . . ?
P2 O4 C46 C51 -48.8(3) . . . . ?
P2 O4 C46 C47 132.8(2) . . . . ?
C51 C46 C47 C48 -0.6(4) . . . . ?
O4 C46 C47 C48 177.7(2) . . . . ?
C51 C46 C47 C52 178.7(2) . . . . ?
O4 C46 C47 C52 -3.1(4) . . . . ?
C46 C47 C48 C49 0.6(5) . . . . ?
C52 C47 C48 C49 -178.7(3) . . . . ?
C47 C48 C49 C50 0.0(6) . . . . ?
C48 C49 C50 C51 -0.7(6) . . . . ?
C47 C46 C51 C50 -0.1(4) . . . . ?
O4 C46 C51 C50 -178.3(3) . . . . ?
C49 C50 C51 C46 0.8(5) . . . . ?
C48 C47 C52 C53 -123.6(3) . . . . ?
C46 C47 C52 C53 57.1(3) . . . . ?
C48 C47 C52 C55 -3.9(4) . . . . ?
C46 C47 C52 C55 176.9(2) . . . . ?
C48 C47 C52 C54 114.6(3) . . . . ?
C46 C47 C52 C54 -64.6(3) . . . . ?
